data_4106638
loop_
_publ_author_name
'Wenshan Ren'
'Guofu Zi'
'De-Cai Fang'
'Marc D. Walter'

_publ_section_title
;
 Thorium Oxo and Sulfido Metallocenes: Synthesis, Structure, Reactivity,
 and Computational Studies
;
_journal_name_full 'Journal of the American Chemical Society'
_journal_page_first 13183
_journal_page_last 13196
_journal_paper_doi 10.1021/ja205280k
_journal_volume 133
_journal_year 2011
_chemical_formula_moiety 'C246 H384 S18 Th6'
_chemical_formula_sum 'C246 H384 S18 Th6'
_chemical_formula_weight 5310.85
_chemical_name_systematic
;
 ?
;
_space_group_IT_number 148
_symmetry_cell_setting hexagonal
_symmetry_space_group_name_Hall '-R 3'
_symmetry_space_group_name_H-M 'R -3 :H'
_atom_sites_solution_hydrogens geom
_atom_sites_solution_primary direct
_atom_sites_solution_secondary difmap
_audit_creation_method SHELXL-97
_cell_angle_alpha 90.00
_cell_angle_beta 90.00
_cell_angle_gamma 120.00
_cell_formula_units_Z 3
_cell_length_a 35.843(2)
_cell_length_b 35.843(2)
_cell_length_c 18.753(2)
_cell_measurement_reflns_used 2525
_cell_measurement_temperature 150(2)
_cell_measurement_theta_max 18.36
_cell_measurement_theta_min 2.27
_cell_volume 20865(3)
_computing_cell_refinement 'Bruker SMART'
_computing_data_collection 'Bruker SMART'
_computing_data_reduction 'Bruker SAINT'
_computing_molecular_graphics 'Bruker SHELXTL'
_computing_publication_material 'Bruker SHELXTL'
_computing_structure_refinement 'SHELXL-97 (Sheldrick, 1997)'
_computing_structure_solution 'SHELXS-97 (Sheldrick, 1990)'
_diffrn_ambient_temperature 150(2)
_diffrn_measured_fraction_theta_full 0.992
_diffrn_measured_fraction_theta_max 0.992
_diffrn_measurement_device_type 'CCD area detector'
_diffrn_measurement_method 'phi and omega scans'
_diffrn_radiation_monochromator graphite
_diffrn_radiation_source 'fine-focus sealed tube'
_diffrn_radiation_type MoK\a
_diffrn_radiation_wavelength 0.71073
_diffrn_reflns_av_R_equivalents 0.0000
_diffrn_reflns_av_sigmaI/netI 0.1685
_diffrn_reflns_limit_h_max 21
_diffrn_reflns_limit_h_min -42
_diffrn_reflns_limit_k_max 42
_diffrn_reflns_limit_k_min 0
_diffrn_reflns_limit_l_max 22
_diffrn_reflns_limit_l_min 0
_diffrn_reflns_number 8310
_diffrn_reflns_theta_full 25.25
_diffrn_reflns_theta_max 25.25
_diffrn_reflns_theta_min 2.05
_exptl_absorpt_coefficient_mu 3.374
_exptl_absorpt_correction_T_max 0.6316
_exptl_absorpt_correction_T_min 0.5819
_exptl_absorpt_correction_type multi-scan
_exptl_absorpt_process_details SADABS
_exptl_crystal_colour Yellow
_exptl_crystal_density_diffrn 1.268
_exptl_crystal_description Block
_exptl_crystal_F_000 8064
_exptl_crystal_size_max 0.18
_exptl_crystal_size_mid 0.17
_exptl_crystal_size_min 0.15
_platon_squeeze_details
;
;
_refine_diff_density_max 3.095
_refine_diff_density_min -1.388
_refine_diff_density_rms 0.143
_refine_ls_extinction_method none
_refine_ls_goodness_of_fit_ref 0.765
_refine_ls_hydrogen_treatment constr
_refine_ls_matrix_type full
_refine_ls_number_parameters 412
_refine_ls_number_reflns 8310
_refine_ls_number_restraints 0
_refine_ls_restrained_S_all 0.765
_refine_ls_R_factor_all 0.0872
_refine_ls_R_factor_gt 0.0451
_refine_ls_shift/su_max 0.001
_refine_ls_shift/su_mean 0.000
_refine_ls_structure_factor_coef Fsqd
_refine_ls_weighting_details 'calc w=1/[\s^2^(Fo^2^)+(0.0174P)^2^+0.0000P] where P=(Fo^2^+2Fc^2^)/3'
_refine_ls_weighting_scheme calc
_refine_ls_wR_factor_gt 0.0859
_refine_ls_wR_factor_ref 0.0921
_reflns_number_gt 4654
_reflns_number_total 8310
_reflns_threshold_expression >2sigma(I)
_cod_data_source_file ja205280k_si_002_09.cif
_cod_data_source_block compound17
_cod_original_sg_symbol_H-M 'R -3'
_cod_database_code 4106638

loop_
_symmetry_equiv_pos_as_xyz
'x, y, z'
'-y, x-y, z'
'-x+y, -x, z'
'x+2/3, y+1/3, z+1/3'
'-y+2/3, x-y+1/3, z+1/3'
'-x+y+2/3, -x+1/3, z+1/3'
'x+1/3, y+2/3, z+2/3'
'-y+1/3, x-y+2/3, z+2/3'
'-x+y+1/3, -x+2/3, z+2/3'
'-x, -y, -z'
'y, -x+y, -z'
'x-y, x, -z'
'-x+2/3, -y+1/3, -z+1/3'
'y+2/3, -x+y+1/3, -z+1/3'
'x-y+2/3, x+1/3, -z+1/3'
'-x+1/3, -y+2/3, -z+2/3'
'y+1/3, -x+y+2/3, -z+2/3'
'x-y+1/3, x+2/3, -z+2/3'

loop_
_atom_site_label
_atom_site_type_symbol
_atom_site_fract_x
_atom_site_fract_y
_atom_site_fract_z
_atom_site_U_iso_or_equiv
_atom_site_adp_type
_atom_site_occupancy
_atom_site_symmetry_multiplicity
_atom_site_calc_flag
_atom_site_refinement_flags
C1 C 0.1926(2) 0.6414(2) -0.0296(4) 0.0218(19) Uani 1 1 d .
C2 C 0.1890(2) 0.6771(2) -0.0604(4) 0.0218(19) Uani 1 1 d .
C3 C 0.1453(3) 0.6611(3) -0.0743(4) 0.029(2) Uani 1 1 d .
H3 H 0.1340 0.6774 -0.0933 0.035 Uiso 1 1 calc R
C4 C 0.1201(2) 0.6165(2) -0.0555(4) 0.024(2) Uani 1 1 d .
C5 C 0.1496(2) 0.6061(2) -0.0286(4) 0.024(2) Uani 1 1 d .
H5 H 0.1421 0.5789 -0.0115 0.029 Uiso 1 1 calc R
C6 C 0.2307(2) 0.6341(2) -0.0145(4) 0.0208(19) Uani 1 1 d .
C7 C 0.2515(3) 0.6338(3) -0.0860(5) 0.039(2) Uani 1 1 d .
H7A H 0.2727 0.6254 -0.0783 0.059 Uiso 1 1 calc R
H7B H 0.2650 0.6621 -0.1066 0.059 Uiso 1 1 calc R
H7C H 0.2297 0.6137 -0.1179 0.059 Uiso 1 1 calc R
C8 C 0.2653(2) 0.6673(2) 0.0357(5) 0.032(2) Uani 1 1 d .
H8A H 0.2543 0.6624 0.0836 0.048 Uiso 1 1 calc R
H8B H 0.2725 0.6958 0.0210 0.048 Uiso 1 1 calc R
H8C H 0.2905 0.6645 0.0339 0.048 Uiso 1 1 calc R
C9 C 0.2154(2) 0.5900(2) 0.0171(4) 0.031(2) Uani 1 1 d .
H9A H 0.2398 0.5871 0.0294 0.046 Uiso 1 1 calc R
H9B H 0.1979 0.5683 -0.0170 0.046 Uiso 1 1 calc R
H9C H 0.1987 0.5866 0.0592 0.046 Uiso 1 1 calc R
C10 C 0.2222(2) 0.7184(2) -0.1008(5) 0.024(2) Uani 1 1 d .
C11 C 0.2086(3) 0.7531(2) -0.0986(5) 0.038(2) Uani 1 1 d .
H11A H 0.2035 0.7579 -0.0501 0.057 Uiso 1 1 calc R
H11B H 0.1827 0.7435 -0.1259 0.057 Uiso 1 1 calc R
H11C H 0.2312 0.7795 -0.1185 0.057 Uiso 1 1 calc R
C12 C 0.2207(3) 0.7045(3) -0.1799(5) 0.043(3) Uani 1 1 d .
H12A H 0.2400 0.7290 -0.2079 0.065 Uiso 1 1 calc R
H12B H 0.1919 0.6928 -0.1980 0.065 Uiso 1 1 calc R
H12C H 0.2291 0.6830 -0.1825 0.065 Uiso 1 1 calc R
C13 C 0.2694(2) 0.7418(2) -0.0763(4) 0.034(2) Uani 1 1 d .
H13A H 0.2858 0.7667 -0.1057 0.050 Uiso 1 1 calc R
H13B H 0.2808 0.7228 -0.0803 0.050 Uiso 1 1 calc R
H13C H 0.2709 0.7507 -0.0275 0.050 Uiso 1 1 calc R
C14 C 0.0759(2) 0.5852(2) -0.0880(5) 0.029(2) Uani 1 1 d .
C15 C 0.0540(3) 0.5433(3) -0.0470(5) 0.044(3) Uani 1 1 d .
H15A H 0.0704 0.5289 -0.0518 0.066 Uiso 1 1 calc R
H15B H 0.0255 0.5252 -0.0656 0.066 Uiso 1 1 calc R
H15C H 0.0522 0.5491 0.0025 0.066 Uiso 1 1 calc R
C16 C 0.0455(2) 0.6041(3) -0.0870(5) 0.039(2) Uani 1 1 d .
H16A H 0.0401 0.6086 -0.0385 0.059 Uiso 1 1 calc R
H16B H 0.0189 0.5843 -0.1098 0.059 Uiso 1 1 calc R
H16C H 0.0588 0.6310 -0.1120 0.059 Uiso 1 1 calc R
C17 C 0.0840(3) 0.5767(3) -0.1647(5) 0.044(3) Uani 1 1 d .
H17A H 0.0926 0.6020 -0.1929 0.066 Uiso 1 1 calc R
H17B H 0.0581 0.5532 -0.1841 0.066 Uiso 1 1 calc R
H17C H 0.1065 0.5695 -0.1653 0.066 Uiso 1 1 calc R
C18 C 0.0607(2) 0.6375(2) 0.1569(4) 0.0216(19) Uani 1 1 d .
C19 C 0.0965(2) 0.6675(2) 0.2008(4) 0.023(2) Uani 1 1 d .
C20 C 0.1180(2) 0.7063(2) 0.1596(5) 0.025(2) Uani 1 1 d .
H20 H 0.1425 0.7313 0.1746 0.029 Uiso 1 1 calc R
C21 C 0.0975(2) 0.7021(2) 0.0940(5) 0.023(2) Uani 1 1 d .
C22 C 0.0630(2) 0.6584(2) 0.0924(4) 0.024(2) Uani 1 1 d .
H22 H 0.0447 0.6456 0.0538 0.028 Uiso 1 1 calc R
C23 C 0.0171(2) 0.5965(3) 0.1753(5) 0.030(2) Uani 1 1 d .
C24 C -0.0007(2) 0.5655(3) 0.1125(5) 0.038(2) Uani 1 1 d .
H24A H 0.0168 0.5526 0.1046 0.057 Uiso 1 1 calc R
H24B H -0.0005 0.5810 0.0706 0.057 Uiso 1 1 calc R
H24C H -0.0297 0.5434 0.1228 0.057 Uiso 1 1 calc R
C25 C -0.0145(2) 0.6125(2) 0.1911(5) 0.038(2) Uani 1 1 d .
H25A H -0.0409 0.5892 0.2096 0.057 Uiso 1 1 calc R
H25B H -0.0204 0.6231 0.1480 0.057 Uiso 1 1 calc R
H25C H -0.0021 0.6353 0.2257 0.057 Uiso 1 1 calc R
C26 C 0.0165(3) 0.5686(3) 0.2364(5) 0.039(2) Uani 1 1 d .
H26A H -0.0122 0.5451 0.2431 0.059 Uiso 1 1 calc R
H26B H 0.0261 0.5855 0.2792 0.059 Uiso 1 1 calc R
H26C H 0.0354 0.5576 0.2257 0.059 Uiso 1 1 calc R
C27 C 0.1064(2) 0.6682(2) 0.2791(5) 0.027(2) Uani 1 1 d .
C28 C 0.0712(3) 0.6700(2) 0.3226(4) 0.034(2) Uani 1 1 d .
H28A H 0.0681 0.6938 0.3066 0.051 Uiso 1 1 calc R
H28B H 0.0789 0.6736 0.3721 0.051 Uiso 1 1 calc R
H28C H 0.0444 0.6436 0.3162 0.051 Uiso 1 1 calc R
C29 C 0.1113(3) 0.6300(3) 0.3072(5) 0.037(2) Uani 1 1 d .
H29A H 0.0920 0.6042 0.2817 0.056 Uiso 1 1 calc R
H29B H 0.1045 0.6259 0.3571 0.056 Uiso 1 1 calc R
H29C H 0.1404 0.6363 0.3002 0.056 Uiso 1 1 calc R
C30 C 0.1491(2) 0.7085(2) 0.2982(4) 0.031(2) Uani 1 1 d .
H30A H 0.1713 0.7109 0.2667 0.047 Uiso 1 1 calc R
H30B H 0.1566 0.7063 0.3465 0.047 Uiso 1 1 calc R
H30C H 0.1461 0.7335 0.2933 0.047 Uiso 1 1 calc R
C31 C 0.1013(3) 0.7380(3) 0.0453(5) 0.027(2) Uani 1 1 d .
C32 C 0.1423(3) 0.7809(2) 0.0629(5) 0.038(2) Uani 1 1 d .
H32A H 0.1405 0.7893 0.1108 0.057 Uiso 1 1 calc R
H32B H 0.1449 0.8027 0.0303 0.057 Uiso 1 1 calc R
H32C H 0.1670 0.7774 0.0586 0.057 Uiso 1 1 calc R
C33 C 0.1008(3) 0.7281(3) -0.0346(5) 0.053(3) Uani 1 1 d .
H33A H 0.1258 0.7262 -0.0463 0.080 Uiso 1 1 calc R
H33B H 0.1008 0.7507 -0.0621 0.080 Uiso 1 1 calc R
H33C H 0.0753 0.7012 -0.0455 0.080 Uiso 1 1 calc R
C34 C 0.0616(3) 0.7420(3) 0.0575(5) 0.046(3) Uani 1 1 d .
H34A H 0.0367 0.7165 0.0402 0.069 Uiso 1 1 calc R
H34B H 0.0647 0.7667 0.0323 0.069 Uiso 1 1 calc R
H34C H 0.0584 0.7452 0.1075 0.069 Uiso 1 1 calc R
C35 C 0.1478(2) 0.5845(2) 0.1826(4) 0.022(2) Uani 1 1 d .
C36 C 0.2349(4) 0.8997(4) 0.8841(4) 0.099(5) Uani 1 1 d G
H36 H 0.2538 0.8926 0.8623 0.119 Uiso 1 1 calc R
C37 C 0.2472(2) 0.9426(3) 0.8955(5) 0.082(4) Uani 1 1 d G
H37 H 0.2743 0.9643 0.8814 0.099 Uiso 1 1 calc R
C38 C 0.2188(4) 0.9532(3) 0.9281(5) 0.081(4) Uani 1 1 d G
H38 H 0.2271 0.9819 0.9357 0.097 Uiso 1 1 calc R
C39 C 0.1782(3) 0.9208(4) 0.9492(4) 0.113(6) Uani 1 1 d G
H39 H 0.1593 0.9279 0.9709 0.135 Uiso 1 1 calc R
C40 C 0.1659(3) 0.8779(4) 0.9377(5) 0.123(7) Uani 1 1 d G
H40 H 0.1388 0.8562 0.9518 0.148 Uiso 1 1 calc R
C41 C 0.1943(5) 0.8673(2) 0.9052(5) 0.115(6) Uani 1 1 d G
H41 H 0.1860 0.8386 0.8975 0.138 Uiso 1 1 calc R
S1 S 0.10293(6) 0.56832(6) 0.13180(12) 0.0264(5) Uani 1 1 d .
S2 S 0.18811(7) 0.63696(6) 0.17725(12) 0.0297(5) Uani 1 1 d .
S3 S 0.22000(7) 0.73335(7) 0.08720(12) 0.0302(5) Uani 1 1 d .
Th1 Th 0.140613(9) 0.655817(9) 0.077481(17) 0.02107(9) Uani 1 1 d .

loop_
_atom_site_aniso_label
_atom_site_aniso_U_11
_atom_site_aniso_U_22
_atom_site_aniso_U_33
_atom_site_aniso_U_23
_atom_site_aniso_U_13
_atom_site_aniso_U_12
C1 0.017(4) 0.021(5) 0.025(5) 0.000(4) 0.000(4) 0.007(4)
C2 0.019(5) 0.022(5) 0.019(5) -0.004(4) -0.010(4) 0.007(4)
C3 0.026(5) 0.037(6) 0.030(5) 0.003(4) 0.000(4) 0.021(5)
C4 0.018(5) 0.015(4) 0.039(6) -0.001(4) -0.005(4) 0.009(4)
C5 0.027(5) 0.018(5) 0.026(5) 0.001(4) 0.003(4) 0.011(4)
C6 0.015(4) 0.027(5) 0.027(5) 0.000(4) -0.001(4) 0.016(4)
C7 0.044(6) 0.039(6) 0.045(7) -0.002(5) -0.002(5) 0.028(5)
C8 0.014(5) 0.035(5) 0.051(7) -0.001(5) -0.003(4) 0.014(4)
C9 0.028(5) 0.033(5) 0.040(6) 0.004(4) 0.003(4) 0.022(4)
C10 0.017(4) 0.020(5) 0.032(6) 0.004(4) 0.003(4) 0.008(4)
C11 0.044(6) 0.024(5) 0.050(7) 0.007(4) 0.003(5) 0.019(5)
C12 0.034(6) 0.045(6) 0.052(7) 0.018(5) 0.002(5) 0.020(5)
C13 0.027(5) 0.028(5) 0.037(6) 0.008(4) 0.004(4) 0.008(4)
C14 0.021(5) 0.022(5) 0.036(6) -0.007(4) -0.010(4) 0.005(4)
C15 0.035(6) 0.034(6) 0.059(8) -0.007(5) -0.019(5) 0.015(5)
C16 0.021(5) 0.034(5) 0.062(7) -0.014(5) -0.022(5) 0.013(4)
C17 0.031(6) 0.055(7) 0.050(7) -0.022(5) -0.023(5) 0.024(5)
C18 0.024(5) 0.020(5) 0.027(6) 0.000(4) 0.001(4) 0.016(4)
C19 0.025(5) 0.022(5) 0.028(6) -0.005(4) 0.001(4) 0.018(4)
C20 0.021(5) 0.014(4) 0.039(6) -0.008(4) -0.001(4) 0.009(4)
C21 0.017(4) 0.021(5) 0.037(6) 0.000(4) 0.006(4) 0.013(4)
C22 0.017(5) 0.024(5) 0.031(6) -0.009(4) -0.006(4) 0.011(4)
C23 0.017(5) 0.033(5) 0.040(6) 0.010(5) 0.010(4) 0.013(4)
C24 0.022(5) 0.031(5) 0.056(7) -0.009(5) -0.006(5) 0.010(4)
C25 0.016(5) 0.027(5) 0.061(7) 0.006(5) 0.012(4) 0.004(4)
C26 0.024(5) 0.034(6) 0.057(7) 0.000(5) 0.005(5) 0.012(5)
C27 0.025(5) 0.022(5) 0.036(6) 0.000(4) 0.004(4) 0.014(4)
C28 0.054(6) 0.025(5) 0.029(6) 0.006(4) 0.010(5) 0.025(5)
C29 0.039(6) 0.035(6) 0.039(6) 0.004(4) 0.005(5) 0.019(5)
C30 0.032(5) 0.030(5) 0.032(6) 0.004(4) 0.002(4) 0.016(4)
C31 0.030(5) 0.029(5) 0.032(6) 0.005(4) 0.008(4) 0.021(4)
C32 0.031(5) 0.027(5) 0.062(7) 0.011(5) 0.001(5) 0.019(5)
C33 0.090(8) 0.042(6) 0.039(7) 0.012(5) 0.011(6) 0.041(6)
C34 0.043(6) 0.047(6) 0.059(8) 0.001(5) -0.007(5) 0.031(5)
C35 0.012(4) 0.024(5) 0.031(6) -0.004(4) 0.003(4) 0.009(4)
C36 0.165(16) 0.106(12) 0.049(9) -0.014(9) -0.034(10) 0.086(12)
C37 0.082(10) 0.059(9) 0.095(11) -0.003(8) -0.022(8) 0.026(8)
C38 0.082(10) 0.069(9) 0.094(12) 0.003(8) -0.025(8) 0.039(9)
C39 0.084(12) 0.128(14) 0.129(14) 0.057(12) -0.003(10) 0.055(11)
C40 0.075(11) 0.096(13) 0.144(17) 0.075(12) -0.021(10) 0.001(10)
C41 0.123(15) 0.100(13) 0.088(13) 0.025(10) -0.026(11) 0.031(13)
S1 0.0223(12) 0.0202(12) 0.0372(15) 0.0004(10) -0.0030(10) 0.0111(10)
S2 0.0245(12) 0.0218(12) 0.0384(15) 0.0033(10) -0.0044(10) 0.0083(10)
S3 0.0243(12) 0.0262(13) 0.0335(15) -0.0050(11) -0.0010(10) 0.0077(10)
Th1 0.01781(18) 0.01722(18) 0.02841(18) -0.00092(15) -0.00165(15) 0.00893(15)

loop_
_atom_type_symbol
_atom_type_description
_atom_type_scat_dispersion_real
_atom_type_scat_dispersion_imag
_atom_type_scat_source
C C 0.0033 0.0016 'International Tables Vol C Tables 4.2.6.8 and 6.1.1.4'
H H 0.0000 0.0000 'International Tables Vol C Tables 4.2.6.8 and 6.1.1.4'
S S 0.1246 0.1234 'International Tables Vol C Tables 4.2.6.8 and 6.1.1.4'
Th Th -7.2400 8.8979 'International Tables Vol C Tables 4.2.6.8 and 6.1.1.4'

loop_
_geom_angle_atom_site_label_1
_geom_angle_atom_site_label_2
_geom_angle_atom_site_label_3
_geom_angle
_geom_angle_site_symmetry_1
_geom_angle_site_symmetry_3
C5 C1 C2 104.5(6) . .
C5 C1 C6 120.3(7) . .
C2 C1 C6 134.0(7) . .
C5 C1 Th1 69.4(4) . .
C2 C1 Th1 77.1(4) . .
C6 C1 Th1 126.5(5) . .
C3 C2 C1 106.7(7) . .
C3 C2 C10 117.7(7) . .
C1 C2 C10 131.6(7) . .
C3 C2 Th1 70.6(4) . .
C1 C2 Th1 74.4(4) . .
C10 C2 Th1 137.1(5) . .
C2 C3 C4 111.2(7) . .
C2 C3 Th1 81.8(5) . .
C4 C3 Th1 72.3(4) . .
C2 C3 H3 124.4 . .
C4 C3 H3 124.4 . .
Th1 C3 H3 113.2 . .
C5 C4 C3 104.6(7) . .
C5 C4 C14 126.7(7) . .
C3 C4 C14 124.1(7) . .
C5 C4 Th1 76.4(5) . .
C3 C4 Th1 78.2(4) . .
C14 C4 Th1 129.9(5) . .
C4 C5 C1 113.1(7) . .
C4 C5 Th1 75.0(5) . .
C1 C5 Th1 82.1(4) . .
C4 C5 H5 123.5 . .
C1 C5 H5 123.5 . .
Th1 C5 H5 111.1 . .
C9 C6 C8 107.5(7) . .
C9 C6 C7 105.0(6) . .
C8 C6 C7 109.5(6) . .
C9 C6 C1 111.2(6) . .
C8 C6 C1 114.8(6) . .
C7 C6 C1 108.3(6) . .
C6 C7 H7A 109.5 . .
C6 C7 H7B 109.5 . .
H7A C7 H7B 109.5 . .
C6 C7 H7C 109.5 . .
H7A C7 H7C 109.5 . .
H7B C7 H7C 109.5 . .
C6 C8 H8A 109.5 . .
C6 C8 H8B 109.5 . .
H8A C8 H8B 109.5 . .
C6 C8 H8C 109.5 . .
H8A C8 H8C 109.5 . .
H8B C8 H8C 109.5 . .
C6 C9 H9A 109.5 . .
C6 C9 H9B 109.5 . .
H9A C9 H9B 109.5 . .
C6 C9 H9C 109.5 . .
H9A C9 H9C 109.5 . .
H9B C9 H9C 109.5 . .
C13 C10 C11 104.8(6) . .
C13 C10 C2 118.8(7) . .
C11 C10 C2 110.9(6) . .
C13 C10 C12 108.2(6) . .
C11 C10 C12 108.0(7) . .
C2 C10 C12 105.7(6) . .
C10 C11 H11A 109.5 . .
C10 C11 H11B 109.5 . .
H11A C11 H11B 109.5 . .
C10 C11 H11C 109.5 . .
H11A C11 H11C 109.5 . .
H11B C11 H11C 109.5 . .
C10 C12 H12A 109.5 . .
C10 C12 H12B 109.5 . .
H12A C12 H12B 109.5 . .
C10 C12 H12C 109.5 . .
H12A C12 H12C 109.5 . .
H12B C12 H12C 109.5 . .
C10 C13 H13A 109.5 . .
C10 C13 H13B 109.5 . .
H13A C13 H13B 109.5 . .
C10 C13 H13C 109.5 . .
H13A C13 H13C 109.5 . .
H13B C13 H13C 109.5 . .
C15 C14 C17 109.7(7) . .
C15 C14 C4 110.9(7) . .
C17 C14 C4 106.8(7) . .
C15 C14 C16 107.5(7) . .
C17 C14 C16 110.2(7) . .
C4 C14 C16 111.8(6) . .
C14 C15 H15A 109.5 . .
C14 C15 H15B 109.5 . .
H15A C15 H15B 109.5 . .
C14 C15 H15C 109.5 . .
H15A C15 H15C 109.5 . .
H15B C15 H15C 109.5 . .
C14 C16 H16A 109.5 . .
C14 C16 H16B 109.5 . .
H16A C16 H16B 109.5 . .
C14 C16 H16C 109.5 . .
H16A C16 H16C 109.5 . .
H16B C16 H16C 109.5 . .
C14 C17 H17A 109.5 . .
C14 C17 H17B 109.5 . .
H17A C17 H17B 109.5 . .
C14 C17 H17C 109.5 . .
H17A C17 H17C 109.5 . .
H17B C17 H17C 109.5 . .
C22 C18 C19 107.5(7) . .
C22 C18 C23 117.4(7) . .
C19 C18 C23 132.2(7) . .
C22 C18 Th1 70.1(4) . .
C19 C18 Th1 74.0(4) . .
C23 C18 Th1 135.6(5) . .
C20 C19 C18 105.1(7) . .
C20 C19 C27 120.0(7) . .
C18 C19 C27 132.8(7) . .
C20 C19 Th1 69.5(4) . .
C18 C19 Th1 77.8(4) . .
C27 C19 Th1 128.8(5) . .
C21 C20 C19 111.8(7) . .
C21 C20 Th1 75.7(4) . .
C19 C20 Th1 81.8(4) . .
C21 C20 H20 124.1 . .
C19 C20 H20 124.1 . .
Th1 C20 H20 110.4 . .
C20 C21 C22 104.8(7) . .
C20 C21 C31 127.8(7) . .
C22 C21 C31 125.1(7) . .
C20 C21 Th1 75.3(4) . .
C22 C21 Th1 77.2(4) . .
C31 C21 Th1 126.2(5) . .
C18 C22 C21 110.8(7) . .
C18 C22 Th1 82.3(4) . .
C21 C22 Th1 73.4(4) . .
C18 C22 H22 124.6 . .
C21 C22 H22 124.6 . .
Th1 C22 H22 111.6 . .
C26 C23 C24 104.0(7) . .
C26 C23 C25 109.4(7) . .
C24 C23 C25 107.6(7) . .
C26 C23 C18 118.0(7) . .
C24 C23 C18 112.0(7) . .
C25 C23 C18 105.6(6) . .
C23 C24 H24A 109.5 . .
C23 C24 H24B 109.5 . .
H24A C24 H24B 109.5 . .
C23 C24 H24C 109.5 . .
H24A C24 H24C 109.5 . .
H24B C24 H24C 109.5 . .
C23 C25 H25A 109.5 . .
C23 C25 H25B 109.5 . .
H25A C25 H25B 109.5 . .
C23 C25 H25C 109.5 . .
H25A C25 H25C 109.5 . .
H25B C25 H25C 109.5 . .
C23 C26 H26A 109.5 . .
C23 C26 H26B 109.5 . .
H26A C26 H26B 109.5 . .
C23 C26 H26C 109.5 . .
H26A C26 H26C 109.5 . .
H26B C26 H26C 109.5 . .
C19 C27 C30 111.1(7) . .
C19 C27 C28 109.0(6) . .
C30 C27 C28 107.0(7) . .
C19 C27 C29 116.4(7) . .
C30 C27 C29 104.6(6) . .
C28 C27 C29 108.3(6) . .
C27 C28 H28A 109.5 . .
C27 C28 H28B 109.5 . .
H28A C28 H28B 109.5 . .
C27 C28 H28C 109.5 . .
H28A C28 H28C 109.5 . .
H28B C28 H28C 109.5 . .
C27 C29 H29A 109.5 . .
C27 C29 H29B 109.5 . .
H29A C29 H29B 109.5 . .
C27 C29 H29C 109.5 . .
H29A C29 H29C 109.5 . .
H29B C29 H29C 109.5 . .
C27 C30 H30A 109.5 . .
C27 C30 H30B 109.5 . .
H30A C30 H30B 109.5 . .
C27 C30 H30C 109.5 . .
H30A C30 H30C 109.5 . .
H30B C30 H30C 109.5 . .
C34 C31 C21 107.2(7) . .
C34 C31 C33 105.3(7) . .
C21 C31 C33 113.8(7) . .
C34 C31 C32 110.2(7) . .
C21 C31 C32 110.7(7) . .
C33 C31 C32 109.5(7) . .
C31 C32 H32A 109.5 . .
C31 C32 H32B 109.5 . .
H32A C32 H32B 109.5 . .
C31 C32 H32C 109.5 . .
H32A C32 H32C 109.5 . .
H32B C32 H32C 109.5 . .
C31 C33 H33A 109.5 . .
C31 C33 H33B 109.5 . .
H33A C33 H33B 109.5 . .
C31 C33 H33C 109.5 . .
H33A C33 H33C 109.5 . .
H33B C33 H33C 109.5 . .
C31 C34 H34A 109.5 . .
C31 C34 H34B 109.5 . .
H34A C34 H34B 109.5 . .
C31 C34 H34C 109.5 . .
H34A C34 H34C 109.5 . .
H34B C34 H34C 109.5 . .
S1 C35 S2 118.5(5) . .
S1 C35 S3 124.4(4) . 15
S2 C35 S3 116.7(4) . 15
C37 C36 C41 120.0 . .
C37 C36 H36 120.0 . .
C41 C36 H36 120.0 . .
C36 C37 C38 120.0 . .
C36 C37 H37 120.0 . .
C38 C37 H37 120.0 . .
C39 C38 C37 120.0 . .
C39 C38 H38 120.0 . .
C37 C38 H38 120.0 . .
C40 C39 C38 120.0 . .
C40 C39 H39 120.0 . .
C38 C39 H39 120.0 . .
C39 C40 C41 120.0 . .
C39 C40 H40 120.0 . .
C41 C40 H40 120.0 . .
C40 C41 C36 120.0 . .
C40 C41 H41 120.0 . .
C36 C41 H41 120.0 . .
C35 S1 Th1 88.8(3) . .
C35 S2 Th1 91.3(3) . .
C35 S3 Th1 138.8(3) 14_455 .
C4 Th1 C20 137.4(2) . .
C4 Th1 C5 28.6(2) . .
C20 Th1 C5 166.1(2) . .
C4 Th1 C21 108.4(2) . .
C20 Th1 C21 29.1(2) . .
C5 Th1 C21 137.0(2) . .
C4 Th1 S3 116.06(16) . .
C20 Th1 S3 78.60(16) . .
C5 Th1 S3 107.08(16) . .
C21 Th1 S3 89.58(16) . .
C4 Th1 S2 120.70(16) . .
C20 Th1 S2 101.25(18) . .
C5 Th1 S2 92.51(16) . .
C21 Th1 S2 130.28(18) . .
S3 Th1 S2 76.20(6) . .
C4 Th1 C22 95.1(2) . .
C20 Th1 C22 47.0(2) . .
C5 Th1 C22 121.1(2) . .
C21 Th1 C22 29.40(19) . .
S3 Th1 C22 118.91(16) . .
S2 Th1 C22 131.17(17) . .
C4 Th1 C3 29.5(2) . .
C20 Th1 C3 122.3(2) . .
C5 Th1 C3 46.4(2) . .
C21 Th1 C3 95.9(2) . .
S3 Th1 C3 90.13(17) . .
S2 Th1 C3 130.82(17) . .
C22 Th1 C3 97.0(2) . .
C4 Th1 S1 84.51(16) . .
C20 Th1 S1 112.18(17) . .
C5 Th1 S1 72.61(16) . .
C21 Th1 S1 120.35(16) . .
S3 Th1 S1 137.39(6) . .
S2 Th1 S1 61.40(6) . .
C22 Th1 S1 93.80(16) . .
C3 Th1 S1 113.67(17) . .
C4 Th1 C19 138.8(2) . .
C20 Th1 C19 28.8(2) . .
C5 Th1 C19 152.9(2) . .
C21 Th1 C19 48.2(2) . .
S3 Th1 C19 99.10(16) . .
S2 Th1 C19 86.86(16) . .
C22 Th1 C19 46.8(2) . .
C3 Th1 C19 142.3(2) . .
S1 Th1 C19 83.44(15) . .
C4 Th1 C1 48.0(2) . .
C20 Th1 C1 154.5(2) . .
C5 Th1 C1 28.53(19) . .
C21 Th1 C1 139.8(2) . .
S3 Th1 C1 78.59(15) . .
S2 Th1 C1 84.28(15) . .
C22 Th1 C1 141.7(2) . .
C3 Th1 C1 46.6(2) . .
S1 Th1 C1 92.47(15) . .
C19 Th1 C1 171.1(2) . .
C4 Th1 C2 47.6(2) . .
C20 Th1 C2 129.2(2) . .
C5 Th1 C2 46.4(2) . .
C21 Th1 C2 111.5(2) . .
S3 Th1 C2 68.53(15) . .
S2 Th1 C2 106.91(15) . .
C22 Th1 C2 121.9(2) . .
C3 Th1 C2 27.56(19) . .
S1 Th1 C2 118.34(15) . .
C19 Th1 C2 157.8(2) . .
C1 Th1 C2 28.53(19) . .

loop_
_geom_bond_atom_site_label_1
_geom_bond_atom_site_label_2
_geom_bond_distance
_geom_bond_site_symmetry_2
C1 C5 1.426(9) .
C1 C2 1.467(10) .
C1 C6 1.539(9) .
C1 Th1 2.957(8) .
C2 C3 1.399(10) .
C2 C10 1.556(10) .
C2 Th1 2.992(8) .
C3 C4 1.434(10) .
C3 Th1 2.852(7) .
C3 H3 0.9300 .
C4 C5 1.378(10) .
C4 C14 1.537(10) .
C4 Th1 2.777(8) .
C5 Th1 2.794(7) .
C5 H5 0.9300 .
C6 C9 1.509(10) .
C6 C8 1.538(10) .
C6 C7 1.538(10) .
C7 H7A 0.9600 .
C7 H7B 0.9600 .
C7 H7C 0.9600 .
C8 H8A 0.9600 .
C8 H8B 0.9600 .
C8 H8C 0.9600 .
C9 H9A 0.9600 .
C9 H9B 0.9600 .
C9 H9C 0.9600 .
C10 C13 1.536(10) .
C10 C11 1.545(10) .
C10 C12 1.557(11) .
C11 H11A 0.9600 .
C11 H11B 0.9600 .
C11 H11C 0.9600 .
C12 H12A 0.9600 .
C12 H12B 0.9600 .
C12 H12C 0.9600 .
C13 H13A 0.9600 .
C13 H13B 0.9600 .
C13 H13C 0.9600 .
C14 C15 1.512(11) .
C14 C17 1.528(11) .
C14 C16 1.541(10) .
C15 H15A 0.9600 .
C15 H15B 0.9600 .
C15 H15C 0.9600 .
C16 H16A 0.9600 .
C16 H16B 0.9600 .
C16 H16C 0.9600 .
C17 H17A 0.9600 .
C17 H17B 0.9600 .
C17 H17C 0.9600 .
C18 C22 1.403(10) .
C18 C19 1.450(10) .
C18 C23 1.556(10) .
C18 Th1 2.997(7) .
C19 C20 1.433(10) .
C19 C27 1.508(11) .
C19 Th1 2.948(8) .
C20 C21 1.403(10) .
C20 Th1 2.790(7) .
C20 H20 0.9300 .
C21 C22 1.431(9) .
C21 C31 1.524(10) .
C21 Th1 2.795(7) .
C22 Th1 2.843(7) .
C22 H22 0.9300 .
C23 C26 1.514(11) .
C23 C24 1.523(11) .
C23 C25 1.535(10) .
C24 H24A 0.9600 .
C24 H24B 0.9600 .
C24 H24C 0.9600 .
C25 H25A 0.9600 .
C25 H25B 0.9600 .
C25 H25C 0.9600 .
C26 H26A 0.9600 .
C26 H26B 0.9600 .
C26 H26C 0.9600 .
C27 C30 1.531(10) .
C27 C28 1.531(10) .
C27 C29 1.557(10) .
C28 H28A 0.9600 .
C28 H28B 0.9600 .
C28 H28C 0.9600 .
C29 H29A 0.9600 .
C29 H29B 0.9600 .
C29 H29C 0.9600 .
C30 H30A 0.9600 .
C30 H30B 0.9600 .
C30 H30C 0.9600 .
C31 C34 1.516(10) .
C31 C33 1.539(11) .
C31 C32 1.540(10) .
C32 H32A 0.9600 .
C32 H32B 0.9600 .
C32 H32C 0.9600 .
C33 H33A 0.9600 .
C33 H33B 0.9600 .
C33 H33C 0.9600 .
C34 H34A 0.9600 .
C34 H34B 0.9600 .
C34 H34C 0.9600 .
C35 S1 1.702(8) .
C35 S2 1.708(7) .
C35 S3 1.711(8) 15
C36 C37 1.3900 .
C36 C41 1.3900 .
C36 H36 0.9300 .
C37 C38 1.3900 .
C37 H37 0.9300 .
C38 C39 1.3900 .
C38 H38 0.9300 .
C39 C40 1.3900 .
C39 H39 0.9300 .
C40 C41 1.3900 .
C40 H40 0.9300 .
C41 H41 0.9300 .
S1 Th1 2.909(2) .
S2 Th1 2.829(2) .
S3 C35 1.712(8) 14_455
S3 Th1 2.819(2) .

loop_
_platon_squeeze_void_nr
_platon_squeeze_void_average_x
_platon_squeeze_void_average_y
_platon_squeeze_void_average_z
_platon_squeeze_void_volume
_platon_squeeze_void_count_electrons
_platon_squeeze_void_content
1 0.000 0.000 0.000 1309 310 ' '
2 0.000 0.000 0.500 36 11 ' '
3 0.333 0.667 0.667 1311 310 ' '
4 0.333 0.667 0.167 38 11 ' '
5 0.667 0.333 0.333 1311 310 ' '
6 0.667 0.333 0.833 38 11 ' '
